data_7036687
loop_
_publ_author_name
'Temizsoy, Mehmet'
'Sethi, Waqas'
'Reinholdt, Anders'
'Schau-Magnussen, Magnus'
'Bendix, Jesper'
'Hammersh\/oi, Anders'

_publ_section_title
;
 Stereoretentive formylation of (S)-proline: new application of the
 self-regeneration of stereo-centres (SRS) principle via chelation to
 cobalt(iii).
;
_journal_issue 42
_journal_name_full 'Dalton transactions (Cambridge, England : 2003)'
_journal_page_first 18438
_journal_page_last 18446
_journal_paper_doi 10.1039/c5dt02674a
_journal_volume 44
_journal_year 2015
_chemical_absolute_configuration ad
_chemical_formula_moiety 'C12 H28 Co N5 O3, 2(Cl), 2(H2 O)'
_chemical_formula_sum 'C12 H32 Cl2 Co N5 O5'
_chemical_formula_weight 456.25
_chemical_name_systematic
;
 ?
;
_space_group_crystal_system orthorhombic
_space_group_IT_number 19
_space_group_name_Hall 'P 2ac 2ab'
_space_group_name_H-M_alt 'P 21 21 21'
_symmetry_space_group_name_Hall 'P 2ac 2ab'
_symmetry_space_group_name_H-M 'P 21 21 21'
_atom_sites_solution_hydrogens mixed
_audit_creation_date 2015-01-28
_audit_creation_method
;
Olex2 1.2
(compiled 2015.01.26 svn.r3150 for OlexSys, GUI svn.r4998)
;
_audit_update_record
;
2015-09-04 deposited with the CCDC.
2015-09-29 downloaded from the CCDC.
;
_cell_angle_alpha 90
_cell_angle_beta 90
_cell_angle_gamma 90
_cell_formula_units_Z 4
_cell_length_a 8.9450(3)
_cell_length_b 12.4236(4)
_cell_length_c 17.4130(6)
_cell_measurement_reflns_used 9972
_cell_measurement_temperature 122.4
_cell_measurement_theta_max 30.332
_cell_measurement_theta_min 2.560
_cell_volume 1935.09(11)
_computing_cell_refinement 'SAINT v8.34A (Bruker, 2013)'
_computing_data_collection 'APEX2 (Bruker, 2008)'
_computing_data_reduction 'SAINT v8.34A (Bruker, 2013)'
_computing_molecular_graphics 'Olex2 (Dolomanov et al., 2009)'
_computing_publication_material 'Olex2 (Dolomanov et al., 2009)'
_computing_structure_refinement 'ShelXL (Sheldrick, 2008)'
_computing_structure_solution 'olex2.solve (Bourhis et al., 2015)'
_diffrn_ambient_temperature 122.4
_diffrn_measured_fraction_theta_full 0.998
_diffrn_measured_fraction_theta_max 0.998
_diffrn_measurement_device_type 'Bruker APEX-II CCD'
_diffrn_measurement_method '\f and \w scans'
_diffrn_radiation_type MoK\a
_diffrn_radiation_wavelength 0.71073
_diffrn_reflns_av_R_equivalents 0.0503
_diffrn_reflns_av_unetI/netI 0.0414
_diffrn_reflns_laue_measured_fraction_full 0.998
_diffrn_reflns_laue_measured_fraction_max 0.998
_diffrn_reflns_limit_h_max 9
_diffrn_reflns_limit_h_min -12
_diffrn_reflns_limit_k_max 17
_diffrn_reflns_limit_k_min -17
_diffrn_reflns_limit_l_max 24
_diffrn_reflns_limit_l_min -24
_diffrn_reflns_number 30215
_diffrn_reflns_point_group_measured_fraction_full 0.999
_diffrn_reflns_point_group_measured_fraction_max 0.999
_diffrn_reflns_theta_full 25.242
_diffrn_reflns_theta_max 29.574
_diffrn_reflns_theta_min 2.560
_diffrn_standards_number 0
_exptl_absorpt_coefficient_mu 1.196
_exptl_absorpt_correction_T_max 0.7461
_exptl_absorpt_correction_T_min 0.6730
_exptl_absorpt_correction_type multi-scan
_exptl_absorpt_process_details
;
SADABS-2014/3 (Bruker,2014/3) was used for absorption correction.
wR2(int) was 0.0870 before and 0.0657 after correction.
The Ratio of minimum to maximum transmission is 0.9020.
The \l/2 correction factor is Not present.
;
_exptl_crystal_colour 'clear reddish orange'
_exptl_crystal_colour_lustre clear
_exptl_crystal_colour_modifier reddish
_exptl_crystal_colour_primary orange
_exptl_crystal_density_diffrn 1.566
_exptl_crystal_description prism
_exptl_crystal_F_000 960
_exptl_crystal_size_max 1
_exptl_crystal_size_mid 0.25
_exptl_crystal_size_min 0.21
_refine_diff_density_max 0.379
_refine_diff_density_min -0.300
_refine_diff_density_rms 0.070
_refine_ls_abs_structure_details
;
 Flack x determined using 1976 quotients [(I+)-(I-)]/[(I+)+(I-)]
 (Parsons and Flack (2004), Acta Cryst. A60, s61).
;
_refine_ls_abs_structure_Flack 0.006(6)
_refine_ls_extinction_method none
_refine_ls_goodness_of_fit_ref 1.043
_refine_ls_hydrogen_treatment constr
_refine_ls_matrix_type full
_refine_ls_number_parameters 233
_refine_ls_number_reflns 5425
_refine_ls_number_restraints 0
_refine_ls_restrained_S_all 1.043
_refine_ls_R_factor_all 0.0356
_refine_ls_R_factor_gt 0.0271
_refine_ls_shift/su_max 0.000
_refine_ls_shift/su_mean 0.000
_refine_ls_structure_factor_coef Fsqd
_refine_ls_weighting_details 'w=1/[\s^2^(Fo^2^)+(0.0284P)^2^] where P=(Fo^2^+2Fc^2^)/3'
_refine_ls_weighting_scheme calc
_refine_ls_wR_factor_gt 0.0556
_refine_ls_wR_factor_ref 0.0585
_reflns_Friedel_coverage 0.769
_reflns_friedel_fraction_full 1.000
_reflns_friedel_fraction_max 0.999
_reflns_number_gt 4854
_reflns_number_total 5425
_reflns_threshold_expression 'I > 2\s(I)'
_cod_data_source_file c5dt02674a1.cif
_cod_data_source_block mo_d8v990_0m-a
_cod_depositor_comments 'Adding full bibliography for 7036685--7036687.cif.'
_cod_database_code 7036687
_shelxl_version_number 2013-3
_shelx_space_group_comment
;
The symmetry employed for this shelxl refinement is uniquely defined
by the following loop, which should always be used as a source of
symmetry information in preference to the above space-group names.
They are only intended as comments.
;
_shelx_estimated_absorpt_t_max 0.787
_shelx_estimated_absorpt_t_min 0.381
_olex2_refinement_description
;
1. Fixed Uiso
 At 1.2 times of:
  All C(H,H) groups, All N(H) groups, All N(H,H) groups
 At 1.5 times of:
  All O(H) groups, All O(H,H) groups
2.a Free rotating group:
 O5(H5C,H5D), O4(H4E,H4F)
2.b Ternary CH refined with riding coordinates:
 N5(H5)
2.c Secondary CH2 refined with riding coordinates:
 N4(H4A,H4B), N2(H2A,H2B), N3(H3A,H3B), C6(H6A,H6B), C5(H5A,H5B), C1(H1A,H1B),
 C2(H2C,H2D), C3(H3C,H3D), C4(H4C,H4D), C12(H12A,H12B), C11(H11A,H11B),
 C10(H10A,H10B), C9(H9A,H9B)
2.d Idealised tetrahedral OH refined as rotating group:
 O3(H3)
;
_olex2_submission_special_instructions 'No special instructions were received'

loop_
_space_group_symop_operation_xyz
'x, y, z'
'x+1/2, -y+1/2, -z'
'-x, y+1/2, -z+1/2'
'-x+1/2, -y, z+1/2'

loop_
_atom_site_label
_atom_site_type_symbol
_atom_site_fract_x
_atom_site_fract_y
_atom_site_fract_z
_atom_site_U_iso_or_equiv
_atom_site_adp_type
_atom_site_occupancy
_atom_site_site_symmetry_order
_atom_site_calc_flag
_atom_site_refinement_flags_posn
Co1 Co 0.22858(3) 0.50532(2) 0.59829(2) 0.00790(7) Uani 1 1 d .
Cl1 Cl 0.12583(7) 0.64366(5) 0.30629(3) 0.01869(13) Uani 1 1 d .
Cl2 Cl 0.85565(6) 0.34056(5) 0.60295(3) 0.01539(12) Uani 1 1 d .
O2 O 0.16067(18) 0.81573(13) 0.57411(9) 0.0139(3) Uani 1 1 d .
O5 O 0.8210(3) 0.5055(2) 0.34540(15) 0.0533(7) Uani 1 1 d .
H5C H 0.9007 0.5412 0.3379 0.080 Uiso 1 1 d G
H5D H 0.7547 0.5463 0.3648 0.080 Uiso 1 1 d G
O1 O 0.24991(17) 0.64937(13) 0.56230(8) 0.0114(3) Uani 1 1 d .
O3 O -0.1050(2) 0.62765(15) 0.51511(9) 0.0188(4) Uani 1 1 d .
H3 H -0.1711 0.6461 0.4835 0.028 Uiso 1 1 calc GR
O4 O 0.6328(2) 0.22977(17) 0.72339(12) 0.0293(5) Uani 1 1 d .
H4E H 0.5714 0.2740 0.7459 0.044 Uiso 1 1 d G
H4F H 0.6962 0.2661 0.6958 0.044 Uiso 1 1 d G
N4 N 0.3669(2) 0.54404(16) 0.68091(11) 0.0115(4) Uani 1 1 d .
H4A H 0.3442 0.6178 0.6991 0.014 Uiso 1 1 calc R
H4B H 0.3532 0.4940 0.7246 0.014 Uiso 1 1 calc R
N1 N 0.4052(2) 0.45846(16) 0.54242(11) 0.0112(4) Uani 1 1 d .
N2 N 0.1160(2) 0.46981(16) 0.50438(10) 0.0121(4) Uani 1 1 d .
H2A H 0.0403 0.4141 0.5163 0.015 Uiso 1 1 calc R
H2B H 0.0627 0.5348 0.4860 0.015 Uiso 1 1 calc R
N3 N 0.2100(2) 0.35925(16) 0.63702(10) 0.0105(4) Uani 1 1 d .
H3A H 0.2465 0.3560 0.6906 0.013 Uiso 1 1 calc R
H3B H 0.1035 0.3374 0.6367 0.013 Uiso 1 1 calc R
N5 N 0.0449(2) 0.55671(15) 0.64965(10) 0.0093(4) Uani 1 1 d .
H5 H -0.0398 0.5167 0.6254 0.011 Uiso 1 1 calc R
C6 C 0.5258(3) 0.5391(2) 0.65385(14) 0.0172(5) Uani 1 1 d .
H6A H 0.5763 0.4762 0.6772 0.021 Uiso 1 1 calc R
H6B H 0.5796 0.6048 0.6703 0.021 Uiso 1 1 calc R
C5 C 0.5308(3) 0.5299(2) 0.56723(14) 0.0157(5) Uani 1 1 d .
H5A H 0.5200 0.6020 0.5436 0.019 Uiso 1 1 calc R
H5B H 0.6277 0.4990 0.5508 0.019 Uiso 1 1 calc R
C1 C 0.3719(3) 0.4730(2) 0.45883(13) 0.0164(5) Uani 1 1 d .
H1A H 0.4467 0.4340 0.4275 0.020 Uiso 1 1 calc R
H1B H 0.3766 0.5503 0.4452 0.020 Uiso 1 1 calc R
C2 C 0.2172(3) 0.4296(2) 0.44264(12) 0.0155(5) Uani 1 1 d .
H2C H 0.1820 0.4548 0.3918 0.019 Uiso 1 1 calc R
H2D H 0.2187 0.3499 0.4425 0.019 Uiso 1 1 calc R
C3 C 0.4378(3) 0.3428(2) 0.56227(13) 0.0144(5) Uani 1 1 d .
H3C H 0.5135 0.3402 0.6037 0.017 Uiso 1 1 calc R
H3D H 0.4800 0.3060 0.5167 0.017 Uiso 1 1 calc R
C4 C 0.2987(3) 0.28414(18) 0.58816(13) 0.0129(5) Uani 1 1 d .
H4C H 0.2391 0.2615 0.5431 0.016 Uiso 1 1 calc R
H4D H 0.3262 0.2192 0.6179 0.016 Uiso 1 1 calc R
C12 C 0.0272(3) 0.5425(2) 0.73486(13) 0.0134(5) Uani 1 1 d .
H12A H 0.1260 0.5398 0.7605 0.016 Uiso 1 1 calc R
H12B H -0.0279 0.4753 0.7466 0.016 Uiso 1 1 calc R
C11 C -0.0612(3) 0.6407(2) 0.76109(13) 0.0140(5) Uani 1 1 d .
H11A H -0.0426 0.6566 0.8160 0.017 Uiso 1 1 calc R
H11B H -0.1698 0.6303 0.7530 0.017 Uiso 1 1 calc R
C10 C -0.0004(3) 0.7300(2) 0.70969(12) 0.0121(5) Uani 1 1 d .
H10A H 0.0961 0.7576 0.7294 0.015 Uiso 1 1 calc R
H10B H -0.0721 0.7905 0.7060 0.015 Uiso 1 1 calc R
C8 C 0.0200(2) 0.67436(18) 0.63122(12) 0.0088(4) Uani 1 1 d .
C7 C 0.1524(2) 0.71801(18) 0.58652(11) 0.0099(4) Uani 1 1 d .
C9 C -0.1206(3) 0.68888(19) 0.58314(12) 0.0116(5) Uani 1 1 d .
H9A H -0.2092 0.6642 0.6123 0.014 Uiso 1 1 calc R
H9B H -0.1344 0.7659 0.5703 0.014 Uiso 1 1 calc R

loop_
_atom_site_aniso_label
_atom_site_aniso_U_11
_atom_site_aniso_U_22
_atom_site_aniso_U_33
_atom_site_aniso_U_23
_atom_site_aniso_U_13
_atom_site_aniso_U_12
Co1 0.00773(13) 0.00741(14) 0.00856(12) 0.00023(12) 0.00075(10) 0.00059(12)
Cl1 0.0171(3) 0.0210(3) 0.0179(3) -0.0054(2) 0.0008(2) -0.0020(2)
Cl2 0.0127(2) 0.0147(3) 0.0188(3) -0.0003(2) -0.0010(2) -0.0035(2)
O2 0.0138(8) 0.0092(8) 0.0188(8) 0.0034(6) 0.0042(6) 0.0008(7)
O5 0.0482(15) 0.0466(16) 0.0653(16) -0.0266(15) 0.0178(13) -0.0165(14)
O1 0.0103(7) 0.0102(8) 0.0138(7) 0.0015(6) 0.0039(6) 0.0013(7)
O3 0.0195(9) 0.0221(10) 0.0147(8) -0.0063(7) -0.0085(7) 0.0105(8)
O4 0.0261(11) 0.0258(11) 0.0359(11) 0.0145(9) 0.0091(9) 0.0060(9)
N4 0.0099(9) 0.0119(10) 0.0125(9) 0.0004(7) 0.0002(7) -0.0015(8)
N1 0.0109(9) 0.0113(10) 0.0114(9) 0.0012(7) 0.0016(7) 0.0016(8)
N2 0.0131(9) 0.0119(10) 0.0113(9) -0.0004(7) -0.0005(7) 0.0032(8)
N3 0.0106(9) 0.0100(9) 0.0109(8) 0.0004(7) 0.0006(7) 0.0004(8)
N5 0.0098(9) 0.0091(10) 0.0091(9) -0.0001(7) 0.0007(7) -0.0013(8)
C6 0.0091(11) 0.0204(13) 0.0220(12) -0.0021(10) -0.0011(9) -0.0005(10)
C5 0.0103(10) 0.0137(13) 0.0229(12) 0.0007(10) 0.0059(9) -0.0017(9)
C1 0.0183(11) 0.0201(14) 0.0109(10) 0.0006(9) 0.0051(9) 0.0068(10)
C2 0.0193(12) 0.0172(12) 0.0101(10) -0.0027(9) 0.0007(9) 0.0070(10)
C3 0.0137(11) 0.0124(12) 0.0172(11) 0.0023(10) 0.0025(9) 0.0042(10)
C4 0.0152(11) 0.0087(10) 0.0149(11) -0.0007(9) 0.0002(9) 0.0014(9)
C12 0.0159(11) 0.0136(12) 0.0108(10) 0.0026(9) 0.0037(9) 0.0029(10)
C11 0.0164(12) 0.0146(12) 0.0111(10) 0.0004(9) 0.0040(9) 0.0023(10)
C10 0.0122(11) 0.0134(12) 0.0109(11) -0.0027(9) -0.0001(8) 0.0010(9)
C8 0.0066(10) 0.0078(11) 0.0118(10) -0.0015(8) 0.0005(8) 0.0012(8)
C7 0.0104(11) 0.0126(11) 0.0066(10) 0.0011(8) -0.0022(8) -0.0007(9)
C9 0.0095(10) 0.0130(11) 0.0124(11) -0.0015(9) -0.0011(8) 0.0026(9)

loop_
_atom_type_symbol
_atom_type_description
_atom_type_scat_dispersion_real
_atom_type_scat_dispersion_imag
_atom_type_scat_source
C C 0.0033 0.0016 'International Tables Vol C Tables 4.2.6.8 and 6.1.1.4'
H H 0.0000 0.0000 'International Tables Vol C Tables 4.2.6.8 and 6.1.1.4'
Cl Cl 0.1484 0.1585 'International Tables Vol C Tables 4.2.6.8 and 6.1.1.4'
Co Co 0.3494 0.9721 'International Tables Vol C Tables 4.2.6.8 and 6.1.1.4'
N N 0.0061 0.0033 'International Tables Vol C Tables 4.2.6.8 and 6.1.1.4'
O O 0.0106 0.0060 'International Tables Vol C Tables 4.2.6.8 and 6.1.1.4'

loop_
_geom_angle_atom_site_label_1
_geom_angle_atom_site_label_2
_geom_angle_atom_site_label_3
_geom_angle
O1 Co1 N4 87.00(7)
O1 Co1 N1 92.02(8)
O1 Co1 N2 89.34(7)
O1 Co1 N3 178.63(7)
O1 Co1 N5 85.91(7)
N4 Co1 N2 171.11(8)
N4 Co1 N5 96.50(8)
N1 Co1 N4 85.86(8)
N1 Co1 N2 86.17(8)
N1 Co1 N5 176.76(8)
N2 Co1 N5 91.31(8)
N3 Co1 N4 91.64(8)
N3 Co1 N1 87.92(8)
N3 Co1 N2 92.01(8)
N3 Co1 N5 94.21(8)
H5C O5 H5D 109.5
C7 O1 Co1 116.45(14)
C9 O3 H3 109.5
H4E O4 H4F 109.5
Co1 N4 H4A 109.4
Co1 N4 H4B 109.4
H4A N4 H4B 108.0
C6 N4 Co1 111.00(14)
C6 N4 H4A 109.4
C6 N4 H4B 109.4
C5 N1 Co1 106.75(14)
C5 N1 C1 111.02(19)
C5 N1 C3 110.75(18)
C1 N1 Co1 106.76(14)
C1 N1 C3 112.15(18)
C3 N1 Co1 109.17(14)
Co1 N2 H2A 109.4
Co1 N2 H2B 109.4
H2A N2 H2B 108.0
C2 N2 Co1 111.27(14)
C2 N2 H2A 109.4
C2 N2 H2B 109.4
Co1 N3 H3A 109.7
Co1 N3 H3B 109.7
H3A N3 H3B 108.2
C4 N3 Co1 109.92(13)
C4 N3 H3A 109.7
C4 N3 H3B 109.7
Co1 N5 H5 106.2
C12 N5 Co1 119.76(15)
C12 N5 H5 106.2
C12 N5 C8 107.92(17)
C8 N5 Co1 109.78(13)
C8 N5 H5 106.2
N4 C6 H6A 109.6
N4 C6 H6B 109.6
N4 C6 C5 110.1(2)
H6A C6 H6B 108.1
C5 C6 H6A 109.6
C5 C6 H6B 109.6
N1 C5 C6 108.1(2)
N1 C5 H5A 110.1
N1 C5 H5B 110.1
C6 C5 H5A 110.1
C6 C5 H5B 110.1
H5A C5 H5B 108.4
N1 C1 H1A 109.9
N1 C1 H1B 109.9
N1 C1 C2 108.70(19)
H1A C1 H1B 108.3
C2 C1 H1A 109.9
C2 C1 H1B 109.9
N2 C2 C1 107.55(18)
N2 C2 H2C 110.2
N2 C2 H2D 110.2
C1 C2 H2C 110.2
C1 C2 H2D 110.2
H2C C2 H2D 108.5
N1 C3 H3C 109.3
N1 C3 H3D 109.3
N1 C3 C4 111.62(18)
H3C C3 H3D 108.0
C4 C3 H3C 109.3
C4 C3 H3D 109.3
N3 C4 C3 107.87(18)
N3 C4 H4C 110.1
N3 C4 H4D 110.1
C3 C4 H4C 110.1
C3 C4 H4D 110.1
H4C C4 H4D 108.4
N5 C12 H12A 110.8
N5 C12 H12B 110.8
N5 C12 C11 104.85(18)
H12A C12 H12B 108.9
C11 C12 H12A 110.8
C11 C12 H12B 110.8
C12 C11 H11A 111.2
C12 C11 H11B 111.2
C12 C11 C10 102.80(18)
H11A C11 H11B 109.1
C10 C11 H11A 111.2
C10 C11 H11B 111.2
C11 C10 H10A 111.0
C11 C10 H10B 111.0
C11 C10 C8 103.63(19)
H10A C10 H10B 109.0
C8 C10 H10A 111.0
C8 C10 H10B 111.0
N5 C8 C10 105.24(17)
N5 C8 C7 109.83(18)
N5 C8 C9 110.66(18)
C7 C8 C10 112.74(18)
C7 C8 C9 108.70(17)
C9 C8 C10 109.65(18)
O2 C7 O1 123.5(2)
O2 C7 C8 119.2(2)
O1 C7 C8 117.3(2)
O3 C9 C8 108.39(18)
O3 C9 H9A 110.0
O3 C9 H9B 110.0
C8 C9 H9A 110.0
C8 C9 H9B 110.0
H9A C9 H9B 108.4

loop_
_geom_bond_atom_site_label_1
_geom_bond_atom_site_label_2
_geom_bond_distance
Co1 O1 1.9058(16)
Co1 N4 1.9573(19)
Co1 N1 1.9445(19)
Co1 N2 1.9707(19)
Co1 N3 1.943(2)
Co1 N5 1.9765(19)
O2 C7 1.235(3)
O5 H5C 0.8498
O5 H5D 0.8503
O1 C7 1.290(3)
O3 H3 0.8400
O3 C9 1.415(3)
O4 H4E 0.8699
O4 H4F 0.8697
N4 H4A 0.9900
N4 H4B 0.9900
N4 C6 1.499(3)
N1 C5 1.496(3)
N1 C1 1.497(3)
N1 C3 1.507(3)
N2 H2A 0.9900
N2 H2B 0.9900
N2 C2 1.492(3)
N3 H3A 0.9900
N3 H3B 0.9900
N3 C4 1.491(3)
N5 H5 1.0000
N5 C12 1.503(3)
N5 C8 1.513(3)
C6 H6A 0.9900
C6 H6B 0.9900
C6 C5 1.513(3)
C5 H5A 0.9900
C5 H5B 0.9900
C1 H1A 0.9900
C1 H1B 0.9900
C1 C2 1.512(3)
C2 H2C 0.9900
C2 H2D 0.9900
C3 H3C 0.9900
C3 H3D 0.9900
C3 C4 1.511(3)
C4 H4C 0.9900
C4 H4D 0.9900
C12 H12A 0.9900
C12 H12B 0.9900
C12 C11 1.525(3)
C11 H11A 0.9900
C11 H11B 0.9900
C11 C10 1.526(3)
C10 H10A 0.9900
C10 H10B 0.9900
C10 C8 1.542(3)
C8 C7 1.517(3)
C8 C9 1.522(3)
C9 H9A 0.9900
C9 H9B 0.9900

loop_
_geom_hbond_atom_site_label_D
_geom_hbond_atom_site_label_H
_geom_hbond_atom_site_label_A
_geom_hbond_distance_DH
_geom_hbond_distance_HA
_geom_hbond_distance_DA
_geom_hbond_angle_DHA
_geom_hbond_site_symmetry_A
O5 H5C Cl1 0.85 2.45 3.294(3) 175.7 1_655
O5 H5D O2 0.85 2.19 2.993(3) 158.4 2_566
O3 H3 O2 0.84 1.87 2.702(2) 171.0 2_466
O4 H4E Cl1 0.87 2.29 3.147(2) 166.7 4_565
O4 H4F Cl2 0.87 2.35 3.204(2) 169.1 .
N4 H4A O4 0.99 1.95 2.846(3) 149.3 3_656
N4 H4B Cl1 0.99 2.23 3.195(2) 163.8 4_565
N2 H2A Cl2 0.99 2.42 3.309(2) 149.6 1_455
N2 H2B O3 0.99 1.96 2.791(3) 139.9 .
N3 H3A Cl1 0.99 2.32 3.2934(19) 169.5 4_565
N3 H3B Cl2 0.99 2.29 3.233(2) 157.8 1_455
N5 H5 Cl2 1.00 2.41 3.277(2) 144.4 1_455
C12 H12A N4 0.99 2.56 3.180(3) 120.4 .

loop_
_geom_torsion_atom_site_label_1
_geom_torsion_atom_site_label_2
_geom_torsion_atom_site_label_3
_geom_torsion_atom_site_label_4
_geom_torsion
Co1 O1 C7 O2 172.70(16)
Co1 O1 C7 C8 -8.5(2)
Co1 N4 C6 C5 12.5(3)
Co1 N1 C5 C6 45.8(2)
Co1 N1 C1 C2 -45.5(2)
Co1 N1 C3 C4 25.1(2)
Co1 N2 C2 C1 -24.0(2)
Co1 N3 C4 C3 35.4(2)
Co1 N5 C12 C11 146.31(16)
Co1 N5 C8 C10 -127.70(15)
Co1 N5 C8 C7 -6.1(2)
Co1 N5 C8 C9 113.93(16)
N4 C6 C5 N1 -37.9(3)
N1 C1 C2 N2 45.2(2)
N1 C3 C4 N3 -39.5(2)
N5 C12 C11 C10 -36.3(2)
N5 C8 C7 O2 -171.54(19)
N5 C8 C7 O1 9.6(2)
N5 C8 C9 O3 -58.2(2)
C5 N1 C1 C2 -161.47(19)
C5 N1 C3 C4 142.34(19)
C1 N1 C5 C6 161.8(2)
C1 N1 C3 C4 -93.0(2)
C3 N1 C5 C6 -72.9(2)
C3 N1 C1 C2 74.0(2)
C12 N5 C8 C10 4.4(2)
C12 N5 C8 C7 126.03(19)
C12 N5 C8 C9 -114.0(2)
C12 C11 C10 C8 38.8(2)
C11 C10 C8 N5 -26.9(2)
C11 C10 C8 C7 -146.57(19)
C11 C10 C8 C9 92.2(2)
C10 C8 C7 O2 -54.5(3)
C10 C8 C7 O1 126.6(2)
C10 C8 C9 O3 -173.87(19)
C8 N5 C12 C11 19.8(2)
C7 C8 C9 O3 62.5(2)
C9 C8 C7 O2 67.2(2)
C9 C8 C7 O1 -111.6(2)
